data_2000744
loop_
_publ_author_name
'Chen, X.-M.'
'Mak, T. C. W.'

_publ_section_title
;
 Structure of
 <i>trans</i>-tetraaquabis(trimethylammonioacetato)cobalt(II)
 dichloride tetrahydrate
;
_journal_issue 7
_journal_name_full 'Acta Crystallographica Section C'
_journal_page_first 1211
_journal_page_last 1214
_journal_paper_doi 10.1107/S0108270191014373
_journal_volume 48
_journal_year 1992
_chemical_formula_moiety 'C10 H30 Co1 N2 O8,2(Cl),4(H2 O1)'
_chemical_formula_sum 'C10 H38 Cl2 Co N2 O12'
_chemical_formula_weight 508.33
_space_group_crystal_system monoclinic
_space_group_IT_number 14
_space_group_name_Hall '-P 2yab'
_space_group_name_H-M_alt 'P 1 21/a 1'
_cell_angle_alpha 90
_cell_angle_beta 103.67(2)
_cell_angle_gamma 90
_cell_formula_units_Z 2
_cell_length_a 8.530(2)
_cell_length_b 11.9280(10)
_cell_length_c 12.118(3)
_cell_volume 1198.0(4)
_diffrn_radiation_type Mo
_diffrn_radiation_wavelength 0.71073
_exptl_absorpt_coefficient_mu 0.99
_exptl_crystal_density_diffrn 1.401
_exptl_crystal_density_meas 1.405
_exptl_crystal_F_000 538
_cod_data_source_file as0565.cif
_cod_data_source_block as0565a
_cod_depositor_comments
;
 Updating space group information and adding the symmetry operation list.

 Antanas Vaitkus,
 2018-06-17
;
_cod_original_cell_volume 1204.9(2)
_cod_original_sg_symbol_H-M 'P 21/a'
_cod_original_formula_sum 'C10 H38 Cl2 Co1 N2 O12'
_cod_database_code 2000744

loop_
_space_group_symop_id
_space_group_symop_operation_xyz
1 x,y,z
2 -x+1/2,y+1/2,-z
3 -x,-y,-z
4 x+1/2,-y+1/2,z

loop_
_atom_site_label
_atom_site_fract_x
_atom_site_fract_y
_atom_site_fract_z
_atom_site_U_iso_or_equiv
Co(1) .0 .0 .0 .0277(2)
Cl(1) .11640(10) -.13760(10) .36760(10) .0562(3)
O(1w) .0682(2) .1465(2) .0929(2) .0400(10)
O(2w) .1587(3) -.0983(2) .1209(2) .0380(10)
O(3w) .1906(3) .1185(2) .3190(2) .0610(10)
O(4w) .4164(3) -.2481(2) .5285(2) .0760(10)
O(1) .1815(2) .0185(2) -.0890(2) .0380(10)
O(2) .2349(3) .2007(2) -.0651(2) .0570(10)
C(1) .2431(3) .1084(2) -.1114(2) .0360(10)
C(2) .3351(4) .1106(2) -.2043(3) .0440(10)
N(1) .3714(3) .0013(2) -.2557(2) .0380(10)
C(3) .4785(4) -.0699(3) -.1674(3) .0580(10)
C(4) .4598(5) .0289(3) -.3471(3) .0580(10)
C(5) .2217(4) -.0621(3) -.3092(3) .0590(10)
H(1wA) .1195 .1405 .1762 ?
H(1wB) .1213 .1891 .0538 ?
H(2wA) .1945 -.1705 .0973 ?
H(2wB) .1314 -.1113 .1958 ?
H(3wA) .1678 .0437 .3452 ?
H(3wB) .0945 .1612 .3223 ?
H(4wA) .3137 -.2186 .4829 ?
H(4wB) .4830 -.2765 .4924 ?
H(2A) .4375 .1515 -.1784 ?
H(2B) .2881 .1540 -.2617 ?
H(3A) .5980 -.0331 -.1309 ?
H(3B) .4270 -.0849 -.0993 ?
H(3C) .5196 -.1294 -.2045 ?
H(4A) .4879 -.0503 -.3819 ?
H(4B) .5495 .0694 -.2951 ?
H(4C) .3889 .0753 -.3989 ?
H(5A) .1707 -.0834 -.2558 ?
H(5B) .2353 -.1167 -.3422 ?
H(5C) .1581 -.0031 -.3586 ?

loop_
_geom_bond_atom_site_label_1
_geom_bond_atom_site_label_2
_geom_bond_distance
Co(1) O(1w) 2.087(2)
Co(1) O(1) 2.097(2)
O(1) C(1) 1.251(3)
C(1) C(2) 1.518(5)
N(1) C(3) 1.496(4)
N(1) C(5) 1.494(4)
Co(1) O(2w) 2.101(2)
O(2) C(1) 1.246(4)
C(2) N(1) 1.509(4)
N(1) C(4) 1.516(5)
